data_7059785
loop_
_publ_author_name
'Mal\<cek, Michal'
'Ko\<z\'i\<skov\'a, J\'ulia'
'Herich, Peter'
'Rapta, Peter'
'Stepanenko, Iryna'
'Arion, Vladimir B.'

_publ_section_title
;
 Formation of metal-radical species upon reduction of late transition
 metal complexes with heteroleptic ligands: an experimental and
 theoretical study
;
_journal_issue 30
_journal_name_full 'New Journal of Chemistry'
_journal_page_first 13195
_journal_page_last 13206
_journal_paper_doi 10.1039/D0NJ02447C
_journal_volume 44
_journal_year 2020
_chemical_formula_moiety 'C36 H24 Co N8 O6 Se2, 7[H2O]'
_chemical_formula_sum 'C36 H38 Co N8 O13 Se2'
_chemical_formula_weight 1007.60
_space_group_crystal_system monoclinic
_space_group_IT_number 14
_space_group_name_Hall '-P 2ybc'
_space_group_name_H-M_alt 'P 1 21/c 1'
_atom_sites_solution_hydrogens geom
_audit_creation_date 2019-08-10
_audit_creation_method
;
Olex2 1.3-alpha
(compiled 2019.07.31 svn.r3643 for OlexSys, GUI svn.r5859)
;
_audit_update_record
;
2020-05-12 deposited with the CCDC.	2020-07-08 downloaded from the CCDC.
;
_cell_angle_alpha 90
_cell_angle_beta 94.7014(17)
_cell_angle_gamma 90
_cell_formula_units_Z 4
_cell_length_a 7.18143(15)
_cell_length_b 23.6904(7)
_cell_length_c 22.8941(5)
_cell_measurement_reflns_used 18569
_cell_measurement_temperature 100(2)
_cell_measurement_theta_max 70.41
_cell_measurement_theta_min 2.69
_cell_volume 3881.89(16)
_computing_cell_refinement 'STOE X-AREA'
_computing_data_collection 'STOE X-AREA'
_computing_data_reduction 'STOE X-RED'
_computing_molecular_graphics 'Olex2 1.3-alpha (Dolomanov et al., 2009)'
_computing_publication_material 'Olex2 1.3-alpha (Dolomanov et al., 2009)'
_computing_structure_refinement 'ShelXL 2017/1 (Sheldrick, 2015)'
_computing_structure_solution 'ShelXT (Sheldrick, 2015)'
_diffrn_ambient_temperature 100(2)
_diffrn_detector_area_resol_mean 5.81
_diffrn_measured_fraction_theta_full 0.999
_diffrn_measured_fraction_theta_max 0.989
_diffrn_measurement_device_type 'Stoe StadiVari'
_diffrn_measurement_method '\w scans'
_diffrn_radiation_type CuK\a
_diffrn_radiation_wavelength 1.54186
_diffrn_reflns_av_R_equivalents 0.2383
_diffrn_reflns_av_unetI/netI 0.1472
_diffrn_reflns_Laue_measured_fraction_full 0.999
_diffrn_reflns_Laue_measured_fraction_max 0.989
_diffrn_reflns_limit_h_max 6
_diffrn_reflns_limit_h_min -8
_diffrn_reflns_limit_k_max 28
_diffrn_reflns_limit_k_min -29
_diffrn_reflns_limit_l_max 27
_diffrn_reflns_limit_l_min -28
_diffrn_reflns_number 105405
_diffrn_reflns_point_group_measured_fraction_full 0.999
_diffrn_reflns_point_group_measured_fraction_max 0.989
_diffrn_reflns_theta_full 67.686
_diffrn_reflns_theta_max 71.058
_diffrn_reflns_theta_min 2.689
_diffrn_source 'Genix3D Cu HF'
_exptl_absorpt_coefficient_mu 6.285
_exptl_absorpt_correction_T_max 0.882
_exptl_absorpt_correction_T_min 0.379
_exptl_absorpt_correction_type integration
_exptl_absorpt_process_details
;
STOE X-Red32, absorption correction by Gaussian integration, analogous to
P. Coppens, "The Evaluation of Absorption and Extinction in Single-Crystal
Structure Analysis", published in: F. R. Ahmed (Editor), "Crystallographic
Computing", Munksgaard, Copenhagen (1970), 255 - 270.
;
_exptl_crystal_colour yellow-brown
_exptl_crystal_density_diffrn 1.724
_exptl_crystal_description rod
_exptl_crystal_F_000 1756
_exptl_crystal_size_max 0.380
_exptl_crystal_size_mid 0.147
_exptl_crystal_size_min 0.020
_refine_diff_density_max 1.112
_refine_diff_density_min -0.557
_refine_diff_density_rms 0.085
_refine_ls_extinction_method none
_refine_ls_goodness_of_fit_ref 0.822
_refine_ls_hydrogen_treatment constr
_refine_ls_matrix_type full
_refine_ls_number_parameters 497
_refine_ls_number_reflns 7411
_refine_ls_number_restraints 42
_refine_ls_restrained_S_all 0.820
_refine_ls_R_factor_all 0.1173
_refine_ls_R_factor_gt 0.0488
_refine_ls_shift/su_max 0.000
_refine_ls_shift/su_mean 0.000
_refine_ls_structure_factor_coef Fsqd
_refine_ls_weighting_details 'w=1/[\s^2^(Fo^2^)+(0.0300P)^2^] where P=(Fo^2^+2Fc^2^)/3'
_refine_ls_weighting_scheme calc
_refine_ls_wR_factor_gt 0.0876
_refine_ls_wR_factor_ref 0.0981
_reflns_Friedel_coverage 0.000
_reflns_number_gt 3232
_reflns_number_total 7492
_reflns_threshold_expression 'I > 2\s(I)'
_cod_data_source_file d0nj02447c2.cif
_cod_data_source_block 1Co
_cod_depositor_comments
;Adding full bibliography for 7059784--7059786.cif.

 Adding full bibliography for 7059784--7059786.cif.
;
_cod_database_code 7059785
_shelx_shelxl_version_number 2017/1
_shelx_space_group_comment
;
The symmetry employed for this shelxl refinement is uniquely defined
by the following loop, which should always be used as a source of
symmetry information in preference to the above space-group names.
They are only intended as comments.
;
_olex2_refinement_description
;
1. Fixed Uiso
 At 1.2 times of:
  All C(H) groups, All C(H,H) groups, All C(H,H,H) groups
2. Restrained distances
 C1B-C8
 1.5 with sigma of 0.002
 C1B-O1
 1.25 with sigma of 0.002
 C1A-C8
 1.5 with sigma of 0.002
 C1A-O1
 1.25 with sigma of 0.002
3. Rigid bond restraints
 O2A, C1A, O2B, C1B
 with sigma for 1-2 distances of 0.01 and sigma for 1-3 distances of 0.01
4. Uiso/Uaniso restraints and constraints
O2A \\sim C1A \\sim O2B \\sim C1B: within 2A with sigma of 0.04 and sigma for
terminal atoms of 0.08 within 2A
5. Others
 Sof(O2B)=Sof(C1B)=1-FVAR(1)
 Sof(O2A)=Sof(C1A)=FVAR(1)
6.a Secondary CH2 refined with riding coordinates:
 C11(H11A,H11B), C23(H23A,H23B)
6.b Me refined with riding coordinates:
 C12(H12A,H12B,H12C), C24(H24A,H24B,H24C)
6.c Aromatic/amide H refined with riding coordinates:
 C2(H2), C5(H5), C6(H6), C14(H14), C17(H17), C18(H18), C25(H25), C26(H26),
 C27(H27), C28(H28), C29(H29), C30(H30), C31(H31), C32(H32)
;
_smtbx_masks_special_details
;
A solvent mask was calculated and 268 electrons were
found in a volume of 904\%A^3 in 1 void per unit cell.
This is consistent with the presence of 7[H2O] per Asymmetric Unit 
which account for 280 electrons per unit cell.
;
_smtbx_masks_void_probe_radius 1.2
_smtbx_masks_void_truncation_radius 1.2
_olex2_submission_special_instructions 'No special instructions were received'

loop_
_space_group_symop_operation_xyz
'x, y, z'
'-x, y+1/2, -z+1/2'
'-x, -y, -z'
'x, -y-1/2, z-1/2'

loop_
_atom_site_label
_atom_site_type_symbol
_atom_site_fract_x
_atom_site_fract_y
_atom_site_fract_z
_atom_site_U_iso_or_equiv
_atom_site_adp_type
_atom_site_occupancy
_atom_site_site_symmetry_order
_atom_site_calc_flag
_atom_site_refinement_flags_posn
_atom_site_refinement_flags_adp
_atom_site_refinement_flags_occupancy
_atom_site_disorder_assembly
_atom_site_disorder_group
Se1 Se 0.68480(8) 0.01776(2) 0.41000(3) 0.04868(19) Uani 1 1 d . . . . .
Se2 Se 0.18385(8) -0.00936(2) 0.41371(3) 0.0551(2) Uani 1 1 d . . . . .
Co1 Co 0.16710(12) 0.36279(3) 0.39116(4) 0.0439(3) Uani 1 1 d . . . . .
O1 O 0.3000(5) 0.37386(14) 0.47149(19) 0.0550(10) Uani 1 1 d D . . . .
O3 O 0.3876(5) 0.30744(14) 0.37509(19) 0.0504(10) Uani 1 1 d . . . . .
O4 O 0.0348(5) 0.35320(14) 0.30977(17) 0.0504(10) Uani 1 1 d . . . . .
O5 O -0.1385(6) 0.31069(16) 0.2382(2) 0.0641(12) Uani 1 1 d . . . . .
O6 O 0.0207(5) 0.29095(13) 0.41426(16) 0.0413(9) Uani 1 1 d . . . . .
N1 N 0.2861(6) 0.43846(17) 0.3638(2) 0.0461(12) Uani 1 1 d . . . . .
N2 N -0.0313(6) 0.42218(16) 0.41575(19) 0.0398(11) Uani 1 1 d . . . . .
N3 N 0.6641(5) 0.07826(18) 0.4571(2) 0.0430(12) Uani 1 1 d . . . . .
N4 N 0.6234(6) 0.05612(18) 0.3436(2) 0.0454(11) Uani 1 1 d . . . . .
N5 N 0.5998(6) 0.19471(18) 0.4988(2) 0.0452(12) Uani 1 1 d . . . . .
N6 N 0.1200(6) 0.04452(17) 0.3608(2) 0.0437(11) Uani 1 1 d . . . . .
N7 N 0.1794(5) 0.03642(18) 0.4753(2) 0.0500(12) Uani 1 1 d . . . . .
N8 N 0.0013(5) 0.15299(17) 0.3061(2) 0.0367(11) Uani 1 1 d . . . . .
C2 C 0.5407(8) 0.2474(3) 0.5131(3) 0.0583(17) Uani 1 1 d . . . . .
H2 H 0.557285 0.257479 0.552445 0.070 Uiso 1 1 calc R U . . .
C3 C 0.6147(6) 0.1212(2) 0.4215(3) 0.0338(12) Uani 1 1 d . . . . .
C4 C 0.5914(6) 0.1095(2) 0.3601(3) 0.0385(14) Uani 1 1 d . . . . .
C5 C 0.5380(7) 0.1528(2) 0.3184(3) 0.0416(13) Uani 1 1 d . . . . .
H5 H 0.530469 0.145594 0.278388 0.050 Uiso 1 1 calc R U . . .
C6 C 0.4993(7) 0.2041(2) 0.3389(3) 0.0432(15) Uani 1 1 d . . . . .
H6 H 0.460940 0.232155 0.312171 0.052 Uiso 1 1 calc R U . . .
C7 C 0.4506(7) 0.2742(2) 0.4157(3) 0.0407(13) Uani 1 1 d . . . . .
C8 C 0.4609(7) 0.2861(2) 0.4760(3) 0.0517(16) Uani 1 1 d D . . . .
C9 C 0.5783(7) 0.1794(2) 0.4418(3) 0.0366(13) Uani 1 1 d . . . . .
C10 C 0.5140(7) 0.2173(2) 0.3993(3) 0.0380(13) Uani 1 1 d . . . . .
C11 C 0.6865(8) 0.1608(2) 0.5478(3) 0.0576(17) Uani 1 1 d . . . . .
H11A H 0.765213 0.131761 0.532943 0.069 Uiso 1 1 calc R U . . .
H11B H 0.763824 0.184757 0.574248 0.069 Uiso 1 1 calc R U . . .
C12 C 0.5404(10) 0.1350(3) 0.5791(3) 0.077(2) Uani 1 1 d . . . . .
H12A H 0.596028 0.112852 0.611039 0.092 Uiso 1 1 calc R U . . .
H12B H 0.463683 0.163906 0.593999 0.092 Uiso 1 1 calc R U . . .
H12C H 0.465068 0.111066 0.552815 0.092 Uiso 1 1 calc R U . . .
C13 C -0.0449(8) 0.3110(2) 0.2864(3) 0.0446(14) Uani 1 1 d . . . . .
C14 C -0.0279(7) 0.2062(2) 0.2850(2) 0.0392(13) Uani 1 1 d . . . . .
H14 H -0.058811 0.210095 0.244956 0.047 Uiso 1 1 calc R U . . .
C15 C 0.0969(6) 0.0912(2) 0.3916(3) 0.0354(13) Uani 1 1 d . . . . .
C16 C 0.1295(6) 0.0881(2) 0.4533(3) 0.0373(13) Uani 1 1 d . . . . .
C17 C 0.1169(7) 0.1355(2) 0.4898(3) 0.0435(14) Uani 1 1 d . . . . .
H17 H 0.135490 0.132066 0.530332 0.052 Uiso 1 1 calc R U . . .
C18 C 0.0777(7) 0.1856(2) 0.4650(2) 0.0390(13) Uani 1 1 d . . . . .
H18 H 0.072961 0.217279 0.488869 0.047 Uiso 1 1 calc R U . . .
C19 C 0.0137(7) 0.2499(2) 0.3792(3) 0.0366(13) Uani 1 1 d . . . . .
C20 C -0.0155(7) 0.2542(2) 0.3178(2) 0.0348(13) Uani 1 1 d . . . . .
C21 C 0.0443(6) 0.1465(2) 0.3645(3) 0.0319(12) Uani 1 1 d . . . . .
C22 C 0.0427(6) 0.19223(19) 0.4027(2) 0.0338(13) Uani 1 1 d . . . . .
C23 C -0.0258(8) 0.1059(2) 0.2631(3) 0.0482(14) Uani 1 1 d . . . . .
H23A H -0.119944 0.116731 0.232362 0.058 Uiso 1 1 calc R U . . .
H23B H -0.071618 0.073022 0.282743 0.058 Uiso 1 1 calc R U . . .
C24 C 0.1519(7) 0.0904(2) 0.2358(3) 0.0497(15) Uani 1 1 d . . . . .
H24A H 0.127175 0.059950 0.208588 0.060 Uiso 1 1 calc R U . . .
H24B H 0.196579 0.122511 0.215580 0.060 Uiso 1 1 calc R U . . .
H24C H 0.244906 0.078801 0.265963 0.060 Uiso 1 1 calc R U . . .
C25 C 0.4354(8) 0.4463(2) 0.3339(3) 0.0511(15) Uani 1 1 d . . . . .
H25 H 0.496639 0.414614 0.321041 0.061 Uiso 1 1 calc R U . . .
C26 C 0.5042(8) 0.4987(3) 0.3210(3) 0.0551(16) Uani 1 1 d . . . . .
H26 H 0.607568 0.502059 0.299307 0.066 Uiso 1 1 calc R U . . .
C27 C 0.4192(8) 0.5454(3) 0.3404(2) 0.0526(16) Uani 1 1 d . . . . .
H27 H 0.466564 0.581024 0.333054 0.063 Uiso 1 1 calc R U . . .
C28 C 0.1558(8) 0.5861(2) 0.3933(2) 0.0465(15) Uani 1 1 d . . . . .
H28 H 0.199504 0.622642 0.388614 0.056 Uiso 1 1 calc R U . . .
C29 C -0.0015(8) 0.5786(2) 0.4203(2) 0.0470(14) Uani 1 1 d . . . . .
H29 H -0.063292 0.609715 0.434287 0.056 Uiso 1 1 calc R U . . .
C30 C -0.2410(7) 0.5114(2) 0.4545(2) 0.0421(13) Uani 1 1 d . . . . .
H30 H -0.310559 0.540881 0.468469 0.051 Uiso 1 1 calc R U . . .
C31 C -0.2983(7) 0.4568(2) 0.4597(2) 0.0408(13) Uani 1 1 d . . . . .
H31 H -0.409219 0.448532 0.476186 0.049 Uiso 1 1 calc R U . . .
C32 C -0.1883(8) 0.4137(2) 0.4399(2) 0.0445(14) Uani 1 1 d . . . . .
H32 H -0.228272 0.376708 0.444113 0.053 Uiso 1 1 calc R U . . .
C33 C 0.2589(8) 0.5400(2) 0.3716(2) 0.0423(14) Uani 1 1 d . . . . .
C34 C 0.1945(7) 0.4858(2) 0.3804(2) 0.0399(13) Uani 1 1 d . . . . .
C35 C -0.0750(7) 0.5227(2) 0.4276(2) 0.0371(12) Uani 1 1 d . . . . .
C36 C 0.0256(7) 0.4772(2) 0.4088(2) 0.0375(12) Uani 1 1 d . . . . .
O2A O 0.396(4) 0.3383(10) 0.5636(8) 0.095(7) Uani 0.65(5) 1 d . U P A 1
C1A C 0.398(5) 0.3401(8) 0.5026(5) 0.068(7) Uani 0.65(5) 1 d D U P A 1
O2B O 0.484(5) 0.3570(7) 0.5461(11) 0.050(8) Uani 0.35(5) 1 d . U P A 2
C1B C 0.387(8) 0.3381(13) 0.5034(5) 0.055(12) Uani 0.35(5) 1 d D U P A 2

loop_
_atom_site_aniso_label
_atom_site_aniso_U_11
_atom_site_aniso_U_22
_atom_site_aniso_U_33
_atom_site_aniso_U_23
_atom_site_aniso_U_13
_atom_site_aniso_U_12
Se1 0.0233(3) 0.0378(3) 0.0866(5) -0.0073(3) 0.0146(3) -0.0006(3)
Se2 0.0266(3) 0.0428(3) 0.0981(6) 0.0112(4) 0.0175(3) 0.0049(3)
Co1 0.0325(5) 0.0332(5) 0.0673(7) -0.0039(4) 0.0127(4) -0.0021(4)
O1 0.042(2) 0.035(2) 0.087(3) -0.009(2) -0.005(2) 0.0076(18)
O3 0.029(2) 0.043(2) 0.079(3) 0.006(2) 0.008(2) 0.0059(17)
O4 0.047(2) 0.033(2) 0.073(3) -0.0003(19) 0.010(2) -0.0053(18)
O5 0.077(3) 0.062(3) 0.051(3) 0.015(2) -0.005(3) -0.016(2)
O6 0.038(2) 0.036(2) 0.051(2) -0.0084(18) 0.0097(18) -0.0039(15)
N1 0.033(3) 0.045(3) 0.061(3) -0.006(2) 0.008(2) -0.007(2)
N2 0.032(3) 0.035(2) 0.053(3) -0.001(2) 0.007(2) -0.0064(19)
N3 0.017(2) 0.040(3) 0.074(3) -0.006(2) 0.015(2) -0.0018(18)
N4 0.027(3) 0.050(3) 0.060(3) -0.010(2) 0.008(2) 0.004(2)
N5 0.038(3) 0.049(3) 0.048(4) -0.001(3) 0.001(2) 0.013(2)
N6 0.028(3) 0.033(2) 0.071(3) 0.007(2) 0.012(2) -0.0019(18)
N7 0.021(2) 0.051(3) 0.078(4) 0.009(2) 0.006(2) -0.005(2)
N8 0.032(3) 0.035(3) 0.045(3) -0.011(2) 0.014(2) -0.0046(19)
C2 0.044(4) 0.059(4) 0.073(5) -0.028(4) 0.009(3) 0.011(3)
C3 0.013(3) 0.040(3) 0.049(4) 0.000(3) 0.004(2) 0.002(2)
C4 0.015(3) 0.047(3) 0.054(4) -0.008(3) 0.001(3) -0.002(2)
C5 0.021(3) 0.059(4) 0.046(4) -0.006(3) 0.002(2) 0.002(3)
C6 0.020(3) 0.053(4) 0.058(5) 0.009(3) 0.011(3) 0.010(2)
C7 0.020(3) 0.040(3) 0.061(4) -0.005(3) 0.002(3) -0.004(2)
C8 0.034(4) 0.037(3) 0.082(5) -0.013(3) -0.009(3) 0.002(3)
C9 0.020(3) 0.045(3) 0.045(4) -0.009(3) 0.003(3) 0.003(2)
C10 0.017(3) 0.048(3) 0.050(4) 0.001(3) 0.004(3) -0.002(2)
C11 0.045(4) 0.052(4) 0.078(5) -0.006(3) 0.019(4) 0.008(3)
C12 0.069(5) 0.064(4) 0.097(6) 0.010(4) 0.006(4) 0.018(4)
C13 0.041(4) 0.050(4) 0.043(4) 0.006(3) 0.009(3) 0.001(3)
C14 0.037(3) 0.045(3) 0.037(3) -0.003(3) 0.010(3) -0.004(2)
C15 0.016(3) 0.040(3) 0.052(4) -0.008(3) 0.012(2) -0.009(2)
C16 0.017(3) 0.038(3) 0.057(4) 0.000(3) 0.007(3) -0.004(2)
C17 0.026(3) 0.046(3) 0.059(4) 0.013(3) 0.005(3) -0.010(2)
C18 0.028(3) 0.051(4) 0.039(4) -0.003(3) 0.008(3) -0.011(2)
C19 0.021(3) 0.042(3) 0.049(4) -0.006(3) 0.019(2) -0.010(2)
C20 0.025(3) 0.037(3) 0.043(4) -0.007(3) 0.008(2) -0.010(2)
C21 0.019(3) 0.035(3) 0.043(4) -0.002(3) 0.008(2) -0.007(2)
C22 0.017(3) 0.033(3) 0.053(4) -0.005(3) 0.013(3) -0.010(2)
C23 0.051(4) 0.045(3) 0.048(4) -0.014(3) 0.000(3) -0.009(3)
C24 0.040(4) 0.054(3) 0.056(4) -0.022(3) 0.012(3) -0.001(3)
C25 0.035(3) 0.058(4) 0.062(4) -0.006(3) 0.014(3) -0.008(3)
C26 0.038(3) 0.063(4) 0.066(4) 0.012(3) 0.013(3) -0.005(3)
C27 0.052(4) 0.059(4) 0.047(4) 0.018(3) 0.005(3) -0.018(3)
C28 0.054(4) 0.040(3) 0.045(4) 0.012(3) -0.005(3) -0.015(3)
C29 0.058(4) 0.034(3) 0.049(4) 0.002(3) -0.001(3) 0.000(3)
C30 0.042(3) 0.049(3) 0.036(3) -0.011(3) 0.006(2) 0.008(3)
C31 0.040(3) 0.039(3) 0.044(3) -0.001(3) 0.011(3) -0.005(2)
C32 0.040(4) 0.040(3) 0.054(4) -0.002(3) 0.009(3) -0.004(2)
C33 0.051(4) 0.034(3) 0.042(3) 0.011(2) 0.006(3) -0.010(3)
C34 0.043(3) 0.041(3) 0.037(3) -0.005(3) 0.011(2) -0.009(3)
C35 0.045(3) 0.034(3) 0.031(3) -0.002(2) -0.002(2) -0.003(2)
C36 0.037(3) 0.033(3) 0.043(3) -0.001(2) 0.009(2) -0.005(2)
O2A 0.122(13) 0.059(10) 0.101(9) -0.030(7) -0.011(9) 0.040(9)
C1A 0.054(13) 0.047(12) 0.098(10) -0.017(12) -0.021(11) 0.012(11)
O2B 0.077(14) 0.021(7) 0.047(12) -0.008(6) -0.030(8) -0.008(8)
C1B 0.05(2) 0.05(2) 0.059(18) -0.043(18) -0.022(15) 0.008(18)

loop_
_atom_type_symbol
_atom_type_description
_atom_type_scat_dispersion_real
_atom_type_scat_dispersion_imag
_atom_type_scat_source
C C 0.0181 0.0091 'International Tables Vol C Tables 4.2.6.8 and 6.1.1.4'
H H 0.0000 0.0000 'International Tables Vol C Tables 4.2.6.8 and 6.1.1.4'
Co Co -2.3653 3.6143 'International Tables Vol C Tables 4.2.6.8 and 6.1.1.4'
N N 0.0311 0.0180 'International Tables Vol C Tables 4.2.6.8 and 6.1.1.4'
O O 0.0492 0.0322 'International Tables Vol C Tables 4.2.6.8 and 6.1.1.4'
Se Se -0.7943 1.1372 'International Tables Vol C Tables 4.2.6.8 and 6.1.1.4'

loop_
_geom_angle_atom_site_label_1
_geom_angle_atom_site_label_2
_geom_angle_atom_site_label_3
_geom_angle
_geom_angle_site_symmetry_1
_geom_angle_site_symmetry_3
_geom_angle_publ_flag
N4 Se1 N3 94.4(2) . . ?
N7 Se2 N6 94.6(2) . . ?
O1 Co1 O3 86.22(16) . . ?
O1 Co1 O4 178.87(15) . . ?
O1 Co1 O6 94.90(15) . . ?
O1 Co1 N1 89.28(17) . . ?
O1 Co1 N2 87.10(16) . . ?
O3 Co1 N2 172.95(17) . . ?
O4 Co1 O3 94.11(15) . . ?
O4 Co1 O6 86.20(14) . . ?
O4 Co1 N1 89.60(16) . . ?
O4 Co1 N2 92.52(16) . . ?
O6 Co1 O3 86.47(13) . . ?
O6 Co1 N1 173.69(16) . . ?
O6 Co1 N2 96.35(14) . . ?
N1 Co1 O3 98.55(16) . . ?
N1 Co1 N2 79.11(16) . . ?
C1A O1 Co1 129.7(6) . . ?
C1B O1 Co1 128.3(12) . . ?
C7 O3 Co1 118.9(3) . . ?
C13 O4 Co1 130.1(4) . . ?
C19 O6 Co1 117.5(3) . . ?
C25 N1 Co1 129.5(4) . . ?
C25 N1 C34 117.0(4) . . ?
C34 N1 Co1 113.5(3) . . ?
C32 N2 Co1 129.3(3) . . ?
C32 N2 C36 117.8(4) . . ?
C36 N2 Co1 112.7(3) . . ?
C3 N3 Se1 105.8(4) . . ?
C4 N4 Se1 105.8(4) . . ?
C2 N5 C11 115.7(5) . . ?
C9 N5 C2 117.7(5) . . ?
C9 N5 C11 126.6(4) . . ?
C15 N6 Se2 105.7(4) . . ?
C16 N7 Se2 106.0(4) . . ?
C14 N8 C23 116.9(5) . . ?
C21 N8 C14 118.1(4) . . ?
C21 N8 C23 124.9(4) . . ?
N5 C2 H2 116.7 . . ?
C8 C2 N5 126.5(6) . . ?
C8 C2 H2 116.7 . . ?
N3 C3 C4 117.2(4) . . ?
N3 C3 C9 124.2(5) . . ?
C4 C3 C9 118.5(5) . . ?
N4 C4 C3 116.7(5) . . ?
N4 C4 C5 121.9(5) . . ?
C3 C4 C5 121.4(5) . . ?
C4 C5 H5 121.0 . . ?
C6 C5 C4 118.0(5) . . ?
C6 C5 H5 121.0 . . ?
C5 C6 H6 118.6 . . ?
C5 C6 C10 122.9(5) . . ?
C10 C6 H6 118.6 . . ?
O3 C7 C8 125.5(5) . . ?
O3 C7 C10 118.4(5) . . ?
C8 C7 C10 116.1(5) . . ?
C2 C8 C7 118.0(5) . . ?
C2 C8 C1A 116.8(6) . . ?
C2 C8 C1B 116.3(6) . . ?
C7 C8 C1A 125.2(6) . . ?
C7 C8 C1B 125.7(6) . . ?
N5 C9 C3 122.9(5) . . ?
N5 C9 C10 120.8(5) . . ?
C10 C9 C3 116.3(5) . . ?
C6 C10 C7 116.8(5) . . ?
C9 C10 C6 122.7(5) . . ?
C9 C10 C7 120.5(5) . . ?
N5 C11 H11A 109.9 . . ?
N5 C11 H11B 109.9 . . ?
H11A C11 H11B 108.3 . . ?
C12 C11 N5 109.1(5) . . ?
C12 C11 H11A 109.9 . . ?
C12 C11 H11B 109.9 . . ?
C11 C12 H12A 109.5 . . ?
C11 C12 H12B 109.5 . . ?
C11 C12 H12C 109.5 . . ?
H12A C12 H12B 109.5 . . ?
H12A C12 H12C 109.5 . . ?
H12B C12 H12C 109.5 . . ?
O4 C13 C20 117.4(6) . . ?
O5 C13 O4 125.4(5) . . ?
O5 C13 C20 117.1(5) . . ?
N8 C14 H14 117.4 . . ?
N8 C14 C20 125.2(5) . . ?
C20 C14 H14 117.4 . . ?
N6 C15 C16 117.9(5) . . ?
N6 C15 C21 123.4(5) . . ?
C16 C15 C21 118.6(5) . . ?
N7 C16 C15 115.7(5) . . ?
N7 C16 C17 121.7(5) . . ?
C17 C16 C15 122.5(5) . . ?
C16 C17 H17 120.7 . . ?
C18 C17 C16 118.6(5) . . ?
C18 C17 H17 120.7 . . ?
C17 C18 H18 118.9 . . ?
C17 C18 C22 122.2(5) . . ?
C22 C18 H18 118.9 . . ?
O6 C19 C20 125.1(5) . . ?
O6 C19 C22 119.1(5) . . ?
C20 C19 C22 115.8(5) . . ?
C14 C20 C13 118.2(5) . . ?
C14 C20 C19 119.3(5) . . ?
C19 C20 C13 122.4(5) . . ?
N8 C21 C15 122.8(4) . . ?
N8 C21 C22 121.2(5) . . ?
C22 C21 C15 116.0(5) . . ?
C18 C22 C19 118.0(5) . . ?
C21 C22 C18 121.9(5) . . ?
C21 C22 C19 120.0(5) . . ?
N8 C23 H23A 109.0 . . ?
N8 C23 H23B 109.0 . . ?
N8 C23 C24 112.7(4) . . ?
H23A C23 H23B 107.8 . . ?
C24 C23 H23A 109.0 . . ?
C24 C23 H23B 109.0 . . ?
C23 C24 H24A 109.5 . . ?
C23 C24 H24B 109.5 . . ?
C23 C24 H24C 109.5 . . ?
H24A C24 H24B 109.5 . . ?
H24A C24 H24C 109.5 . . ?
H24B C24 H24C 109.5 . . ?
N1 C25 H25 118.2 . . ?
N1 C25 C26 123.6(5) . . ?
C26 C25 H25 118.2 . . ?
C25 C26 H26 120.4 . . ?
C27 C26 C25 119.1(5) . . ?
C27 C26 H26 120.4 . . ?
C26 C27 H27 120.0 . . ?
C26 C27 C33 120.0(5) . . ?
C33 C27 H27 120.0 . . ?
C29 C28 H28 118.7 . . ?
C29 C28 C33 122.5(5) . . ?
C33 C28 H28 118.7 . . ?
C28 C29 H29 119.9 . . ?
C28 C29 C35 120.3(5) . . ?
C35 C29 H29 119.9 . . ?
C31 C30 H30 120.4 . . ?
C31 C30 C35 119.2(5) . . ?
C35 C30 H30 120.4 . . ?
C30 C31 H31 120.5 . . ?
C30 C31 C32 119.0(5) . . ?
C32 C31 H31 120.5 . . ?
N2 C32 C31 123.9(5) . . ?
N2 C32 H32 118.1 . . ?
C31 C32 H32 118.1 . . ?
C27 C33 C28 125.0(5) . . ?
C34 C33 C27 117.0(5) . . ?
C34 C33 C28 117.9(5) . . ?
N1 C34 C33 123.0(4) . . ?
N1 C34 C36 116.9(4) . . ?
C33 C34 C36 120.1(5) . . ?
C30 C35 C29 123.7(5) . . ?
C36 C35 C29 118.3(5) . . ?
C36 C35 C30 118.0(4) . . ?
N2 C36 C34 117.1(4) . . ?
N2 C36 C35 122.2(4) . . ?
C35 C36 C34 120.7(4) . . ?
O1 C1A C8 119.2(5) . . ?
O1 C1A O2A 122.4(12) . . ?
O2A C1A C8 114.0(12) . . ?
O1 C1B C8 119.2(5) . . ?
O2B C1B O1 116(3) . . ?
O2B C1B C8 115(2) . . ?

loop_
_geom_bond_atom_site_label_1
_geom_bond_atom_site_label_2
_geom_bond_distance
_geom_bond_site_symmetry_2
_geom_bond_publ_flag
Se1 N3 1.807(4) . ?
Se1 N4 1.796(5) . ?
Se2 N6 1.793(4) . ?
Se2 N7 1.781(5) . ?
Co1 O1 2.019(4) . ?
Co1 O3 2.111(3) . ?
Co1 O4 2.034(4) . ?
Co1 O6 2.091(3) . ?
Co1 N1 2.103(4) . ?
Co1 N2 2.111(4) . ?
O1 C1A 1.250(2) . ?
O1 C1B 1.250(2) . ?
O3 C7 1.273(7) . ?
O4 C13 1.251(7) . ?
O5 C13 1.243(7) . ?
O6 C19 1.260(6) . ?
N1 C25 1.331(6) . ?
N1 C34 1.369(6) . ?
N2 C32 1.312(6) . ?
N2 C36 1.378(6) . ?
N3 C3 1.332(6) . ?
N4 C4 1.346(6) . ?
N5 C2 1.366(7) . ?
N5 C9 1.351(7) . ?
N5 C11 1.476(8) . ?
N6 C15 1.328(6) . ?
N7 C16 1.360(7) . ?
N8 C14 1.359(6) . ?
N8 C21 1.356(6) . ?
N8 C23 1.489(6) . ?
C2 H2 0.9300 . ?
C2 C8 1.347(8) . ?
C3 C4 1.429(7) . ?
C3 C9 1.485(7) . ?
C4 C5 1.432(8) . ?
C5 H5 0.9300 . ?
C5 C6 1.338(7) . ?
C6 H6 0.9300 . ?
C6 C10 1.414(8) . ?
C7 C8 1.404(8) . ?
C7 C10 1.481(7) . ?
C8 C1A 1.501(2) . ?
C8 C1B 1.501(2) . ?
C9 C10 1.378(7) . ?
C11 H11A 0.9700 . ?
C11 H11B 0.9700 . ?
C11 C12 1.452(8) . ?
C12 H12A 0.9600 . ?
C12 H12B 0.9600 . ?
C12 H12C 0.9600 . ?
C13 C20 1.533(8) . ?
C14 H14 0.9300 . ?
C14 C20 1.362(7) . ?
C15 C16 1.414(8) . ?
C15 C21 1.486(7) . ?
C16 C17 1.409(7) . ?
C17 H17 0.9300 . ?
C17 C18 1.335(7) . ?
C18 H18 0.9300 . ?
C18 C22 1.438(8) . ?
C19 C20 1.407(7) . ?
C19 C22 1.476(7) . ?
C21 C22 1.394(7) . ?
C23 H23A 0.9700 . ?
C23 H23B 0.9700 . ?
C23 C24 1.512(7) . ?
C24 H24A 0.9600 . ?
C24 H24B 0.9600 . ?
C24 H24C 0.9600 . ?
C25 H25 0.9300 . ?
C25 C26 1.378(7) . ?
C26 H26 0.9300 . ?
C26 C27 1.355(8) . ?
C27 H27 0.9300 . ?
C27 C33 1.410(7) . ?
C28 H28 0.9300 . ?
C28 C29 1.342(8) . ?
C28 C33 1.432(8) . ?
C29 H29 0.9300 . ?
C29 C35 1.442(7) . ?
C30 H30 0.9300 . ?
C30 C31 1.368(7) . ?
C30 C35 1.410(7) . ?
C31 H31 0.9300 . ?
C31 C32 1.388(7) . ?
C32 H32 0.9300 . ?
C33 C34 1.386(7) . ?
C34 C36 1.437(7) . ?
C35 C36 1.386(7) . ?
O2A C1A 1.40(2) . ?
O2B C1B 1.24(4) . ?

loop_
_geom_torsion_atom_site_label_1
_geom_torsion_atom_site_label_2
_geom_torsion_atom_site_label_3
_geom_torsion_atom_site_label_4
_geom_torsion
_geom_torsion_site_symmetry_1
_geom_torsion_site_symmetry_2
_geom_torsion_site_symmetry_3
_geom_torsion_site_symmetry_4
_geom_torsion_publ_flag
Se1 N3 C3 C4 0.3(5) . . . . ?
Se1 N3 C3 C9 178.7(4) . . . . ?
Se1 N4 C4 C3 0.6(5) . . . . ?
Se1 N4 C4 C5 -179.9(4) . . . . ?
Se2 N6 C15 C16 1.3(5) . . . . ?
Se2 N6 C15 C21 179.5(3) . . . . ?
Se2 N7 C16 C15 0.0(5) . . . . ?
Se2 N7 C16 C17 -178.2(4) . . . . ?
Co1 O1 C1A C8 12(4) . . . . ?
Co1 O1 C1A O2A -143(2) . . . . ?
Co1 O1 C1B C8 22(7) . . . . ?
Co1 O1 C1B O2B 168(3) . . . . ?
Co1 O3 C7 C8 -33.1(7) . . . . ?
Co1 O3 C7 C10 144.9(3) . . . . ?
Co1 O4 C13 O5 172.4(4) . . . . ?
Co1 O4 C13 C20 -11.5(7) . . . . ?
Co1 O6 C19 C20 -41.9(6) . . . . ?
Co1 O6 C19 C22 136.4(3) . . . . ?
Co1 N1 C25 C26 -176.9(4) . . . . ?
Co1 N1 C34 C33 174.0(4) . . . . ?
Co1 N1 C34 C36 -5.2(6) . . . . ?
Co1 N2 C32 C31 173.1(4) . . . . ?
Co1 N2 C36 C34 7.0(6) . . . . ?
Co1 N2 C36 C35 -173.6(4) . . . . ?
O3 C7 C8 C2 -176.6(5) . . . . ?
O3 C7 C8 C1A 0(2) . . . . ?
O3 C7 C8 C1B 5(3) . . . . ?
O3 C7 C10 C6 -0.1(7) . . . . ?
O3 C7 C10 C9 -178.1(5) . . . . ?
O4 C13 C20 C14 -152.4(5) . . . . ?
O4 C13 C20 C19 31.1(7) . . . . ?
O5 C13 C20 C14 24.1(7) . . . . ?
O5 C13 C20 C19 -152.4(5) . . . . ?
O6 C19 C20 C13 -0.7(7) . . . . ?
O6 C19 C20 C14 -177.2(4) . . . . ?
O6 C19 C22 C18 0.0(6) . . . . ?
O6 C19 C22 C21 -177.0(4) . . . . ?
N1 C25 C26 C27 1.3(9) . . . . ?
N1 C34 C36 N2 -1.3(7) . . . . ?
N1 C34 C36 C35 179.4(5) . . . . ?
N3 Se1 N4 C4 -0.4(3) . . . . ?
N3 C3 C4 N4 -0.6(6) . . . . ?
N3 C3 C4 C5 179.8(4) . . . . ?
N3 C3 C9 N5 2.9(7) . . . . ?
N3 C3 C9 C10 -174.9(4) . . . . ?
N4 Se1 N3 C3 0.0(3) . . . . ?
N4 C4 C5 C6 176.5(4) . . . . ?
N5 C2 C8 C7 -6.0(9) . . . . ?
N5 C2 C8 C1A 176.8(18) . . . . ?
N5 C2 C8 C1B 173(3) . . . . ?
N5 C9 C10 C6 176.4(4) . . . . ?
N5 C9 C10 C7 -5.7(7) . . . . ?
N6 Se2 N7 C16 0.6(3) . . . . ?
N6 C15 C16 N7 -1.0(6) . . . . ?
N6 C15 C16 C17 177.2(4) . . . . ?
N6 C15 C21 N8 5.2(7) . . . . ?
N6 C15 C21 C22 -174.3(4) . . . . ?
N7 Se2 N6 C15 -1.1(3) . . . . ?
N7 C16 C17 C18 176.2(4) . . . . ?
N8 C14 C20 C13 177.5(5) . . . . ?
N8 C14 C20 C19 -5.9(7) . . . . ?
N8 C21 C22 C18 176.5(4) . . . . ?
N8 C21 C22 C19 -6.6(6) . . . . ?
C2 N5 C9 C3 -172.2(5) . . . . ?
C2 N5 C9 C10 5.5(7) . . . . ?
C2 N5 C11 C12 81.5(6) . . . . ?
C2 C8 C1A O1 -170(2) . . . . ?
C2 C8 C1A O2A -13(4) . . . . ?
C2 C8 C1B O1 -175(4) . . . . ?
C2 C8 C1B O2B 39(6) . . . . ?
C3 C4 C5 C6 -4.0(7) . . . . ?
C3 C9 C10 C6 -5.8(7) . . . . ?
C3 C9 C10 C7 172.1(4) . . . . ?
C4 C3 C9 N5 -178.7(4) . . . . ?
C4 C3 C9 C10 3.4(6) . . . . ?
C4 C5 C6 C10 1.8(7) . . . . ?
C5 C6 C10 C7 -174.7(5) . . . . ?
C5 C6 C10 C9 3.2(8) . . . . ?
C7 C8 C1A O1 13(4) . . . . ?
C7 C8 C1A O2A 171(2) . . . . ?
C7 C8 C1B O1 3(7) . . . . ?
C7 C8 C1B O2B -142(3) . . . . ?
C8 C7 C10 C6 178.1(4) . . . . ?
C8 C7 C10 C9 0.1(7) . . . . ?
C9 N5 C2 C8 0.5(9) . . . . ?
C9 N5 C11 C12 -100.4(6) . . . . ?
C9 C3 C4 N4 -179.1(4) . . . . ?
C9 C3 C4 C5 1.3(7) . . . . ?
C10 C7 C8 C2 5.4(7) . . . . ?
C10 C7 C8 C1A -178(2) . . . . ?
C10 C7 C8 C1B -173(3) . . . . ?
C11 N5 C2 C8 178.8(6) . . . . ?
C11 N5 C9 C3 9.7(8) . . . . ?
C11 N5 C9 C10 -172.6(5) . . . . ?
C14 N8 C21 C15 -174.0(4) . . . . ?
C14 N8 C21 C22 5.5(6) . . . . ?
C14 N8 C23 C24 91.1(6) . . . . ?
C15 C16 C17 C18 -1.9(7) . . . . ?
C15 C21 C22 C18 -4.0(6) . . . . ?
C15 C21 C22 C19 172.9(4) . . . . ?
C16 C15 C21 N8 -176.6(4) . . . . ?
C16 C15 C21 C22 3.9(6) . . . . ?
C16 C17 C18 C22 1.9(7) . . . . ?
C17 C18 C22 C19 -175.8(4) . . . . ?
C17 C18 C22 C21 1.2(7) . . . . ?
C20 C19 C22 C18 178.5(4) . . . . ?
C20 C19 C22 C21 1.5(6) . . . . ?
C21 N8 C14 C20 0.8(7) . . . . ?
C21 N8 C23 C24 -92.1(6) . . . . ?
C21 C15 C16 N7 -179.2(4) . . . . ?
C21 C15 C16 C17 -1.1(7) . . . . ?
C22 C19 C20 C13 -179.1(4) . . . . ?
C22 C19 C20 C14 4.4(6) . . . . ?
C23 N8 C14 C20 177.9(5) . . . . ?
C23 N8 C21 C15 9.2(7) . . . . ?
C23 N8 C21 C22 -171.3(4) . . . . ?
C25 N1 C34 C33 -5.3(7) . . . . ?
C25 N1 C34 C36 175.5(5) . . . . ?
C25 C26 C27 C33 -2.1(9) . . . . ?
C26 C27 C33 C28 -179.0(5) . . . . ?
C26 C27 C33 C34 -0.7(8) . . . . ?
C27 C33 C34 N1 4.5(8) . . . . ?
C27 C33 C34 C36 -176.3(5) . . . . ?
C28 C29 C35 C30 -178.8(5) . . . . ?
C28 C29 C35 C36 3.1(7) . . . . ?
C28 C33 C34 N1 -177.1(5) . . . . ?
C28 C33 C34 C36 2.1(8) . . . . ?
C29 C28 C33 C27 176.6(6) . . . . ?
C29 C28 C33 C34 -1.7(8) . . . . ?
C29 C35 C36 N2 177.9(5) . . . . ?
C29 C35 C36 C34 -2.7(7) . . . . ?
C30 C31 C32 N2 -0.6(9) . . . . ?
C30 C35 C36 N2 -0.2(7) . . . . ?
C30 C35 C36 C34 179.2(5) . . . . ?
C31 C30 C35 C29 -179.5(5) . . . . ?
C31 C30 C35 C36 -1.5(7) . . . . ?
C32 N2 C36 C34 -177.9(5) . . . . ?
C32 N2 C36 C35 1.4(7) . . . . ?
C33 C28 C29 C35 -0.9(8) . . . . ?
C33 C34 C36 N2 179.5(5) . . . . ?
C33 C34 C36 C35 0.1(8) . . . . ?
C34 N1 C25 C26 2.3(8) . . . . ?
C35 C30 C31 C32 1.9(8) . . . . ?
C36 N2 C32 C31 -1.1(8) . . . . ?

loop_
_smtbx_masks_void_nr
_smtbx_masks_void_average_x
_smtbx_masks_void_average_y
_smtbx_masks_void_average_z
_smtbx_masks_void_volume
_smtbx_masks_void_count_electrons
_smtbx_masks_void_content
1 -0.731 -0.182 0.325 225.5 66.9 '7 H2O'
2 0.005 0.182 0.675 225.5 65.1 '7 H2O'
3 -0.585 0.318 0.175 225.5 65.4 '7 H2O'
4 0.731 0.682 0.825 225.5 66.7 '7 H2O'
